data_1565007
loop_
_publ_author_name
'Akopov, Georgiy'
'Hewage, Nethmi'
'Yox, Philip'
'Viswanathan , Gayatri'
'Lee, Shannon'
'Hulsebosch, Liam'
'Cady, Sarah'
'Paterson, Alexander L.'
'Perras, Fr\'ed\'eric A.'
'Xu, Wenqian'
'Wu, Kui'
'Mudryk, Yaroslav'
'Kovnir, Kirill'

_publ_section_title
;
 &#x000D; Synthesis-Enabled Exploration of Chiral and Polar Multivalent
 Quaternary Sulfides&#x000D;
;
_journal_name_full 'Chemical Science'
_journal_paper_doi 10.1039/D1SC03685H
_journal_year 2021
_chemical_formula_sum 'La6 S14 Si2 V0.77'
_chemical_formula_weight 1377.70
_space_group_crystal_system hexagonal
_space_group_IT_number 173
_space_group_name_Hall 'P 6c'
_space_group_name_H-M_alt 'P 63'
_audit_creation_method SHELXL-2018/3
_audit_update_record
;
2021-09-26 deposited with the CCDC.	2021-10-18 downloaded from the CCDC.
;
_cell_angle_alpha 90
_cell_angle_beta 90
_cell_angle_gamma 120
_cell_formula_units_Z 1
_cell_length_a 10.2960(4)
_cell_length_b 10.2960(4)
_cell_length_c 5.7356(3)
_cell_measurement_reflns_used 9939
_cell_measurement_temperature 100(2)
_cell_measurement_theta_max 40.24
_cell_measurement_theta_min 2.28
_cell_volume 526.56(4)
_computing_structure_refinement 'SHELXL-2018/3 (Sheldrick, 2018)'
_computing_structure_solution 'SHELXT 2018/2 (Sheldrick, 2018)'
_diffrn_ambient_temperature 100(2)
_diffrn_measured_fraction_theta_full 1.000
_diffrn_measured_fraction_theta_max 1.000
_diffrn_measurement_device_type 'Bruker APEX III CMOS area-detector'
_diffrn_measurement_method 'profile data from \w scans'
_diffrn_radiation_type MoK\a
_diffrn_radiation_wavelength 0.71073
_diffrn_reflns_av_R_equivalents 0.0590
_diffrn_reflns_av_unetI/netI 0.0248
_diffrn_reflns_Laue_measured_fraction_full 1.000
_diffrn_reflns_Laue_measured_fraction_max 1.000
_diffrn_reflns_limit_h_max 17
_diffrn_reflns_limit_h_min -17
_diffrn_reflns_limit_k_max 17
_diffrn_reflns_limit_k_min -17
_diffrn_reflns_limit_l_max 9
_diffrn_reflns_limit_l_min -9
_diffrn_reflns_number 27492
_diffrn_reflns_point_group_measured_fraction_full 1.000
_diffrn_reflns_point_group_measured_fraction_max 1.000
_diffrn_reflns_theta_full 25.242
_diffrn_reflns_theta_max 36.998
_diffrn_reflns_theta_min 2.284
_diffrn_source 'fine-focus sealed tube'
_exptl_absorpt_coefficient_mu 13.704
_exptl_absorpt_correction_T_max 0.748
_exptl_absorpt_correction_T_min 0.654
_exptl_absorpt_correction_type multi-scan
_exptl_absorpt_process_details SADABS
_exptl_crystal_colour black
_exptl_crystal_density_diffrn 4.345
_exptl_crystal_description plate
_exptl_crystal_F_000 612
_exptl_crystal_size_max 0.052
_exptl_crystal_size_mid 0.038
_exptl_crystal_size_min 0.032
_refine_diff_density_max 2.023
_refine_diff_density_min -1.833
_refine_diff_density_rms 0.208
_refine_ls_abs_structure_details
;
 Flack x determined using 697 quotients [(I+)-(I-)]/[(I+)+(I-)]
 (Parsons, Flack and Wagner, Acta Cryst. B69 (2013) 249-259).
;
_refine_ls_abs_structure_Flack -0.006(11)
_refine_ls_extinction_method none
_refine_ls_goodness_of_fit_ref 1.047
_refine_ls_hydrogen_treatment undef
_refine_ls_matrix_type full
_refine_ls_number_parameters 40
_refine_ls_number_reflns 1789
_refine_ls_number_restraints 0
_refine_ls_restrained_S_all 1.047
_refine_ls_R_factor_all 0.0257
_refine_ls_R_factor_gt 0.0204
_refine_ls_shift/su_max 0.001
_refine_ls_shift/su_mean 0.000
_refine_ls_structure_factor_coef Fsqd
_refine_ls_weighting_details 'w=1/[\s^2^(Fo^2^)+(0.0122P)^2^+1.0180P] where P=(Fo^2^+2Fc^2^)/3'
_refine_ls_weighting_scheme calc
_refine_ls_wR_factor_gt 0.0351
_refine_ls_wR_factor_ref 0.0361
_reflns_Friedel_coverage 0.856
_reflns_Friedel_fraction_full 1.000
_reflns_Friedel_fraction_max 1.000
_reflns_number_gt 1630
_reflns_number_total 1789
_reflns_threshold_expression 'I > 2\s(I)'
_cod_data_source_file d1sc03685h2.cif
_cod_data_source_block GA1691_La6VSi2S14
_cod_original_cell_volume 526.56(5)
_cod_database_code 1565007
_shelx_shelxl_version_number 2018/3
_shelx_space_group_comment
;
The symmetry employed for this shelxl refinement is uniquely defined
by the following loop, which should always be used as a source of
symmetry information in preference to the above space-group names.
They are only intended as comments.
;
_shelx_estimated_absorpt_t_min 0.536
_shelx_estimated_absorpt_t_max 0.668

loop_
_space_group_symop_operation_xyz
'x, y, z'
'-y, x-y, z'
'-x+y, -x, z'
'-x, -y, z+1/2'
'y, -x+y, z+1/2'
'x-y, x, z+1/2'

loop_
_atom_site_label
_atom_site_type_symbol
_atom_site_fract_x
_atom_site_fract_y
_atom_site_fract_z
_atom_site_U_iso_or_equiv
_atom_site_adp_type
_atom_site_occupancy
_atom_site_site_symmetry_order
_atom_site_calc_flag
_atom_site_refinement_flags_posn
_atom_site_refinement_flags_adp
_atom_site_refinement_flags_occupancy
_atom_site_disorder_assembly
_atom_site_disorder_group
La1 La 0.76668(2) 0.64311(2) 0.2642(9) 0.00543(4) Uani 1 1 d . . . . .
V1 V 0.000000 0.000000 0.000000 0.0024(6) Uani 0.387(5) 3 d S T P . .
Si1 Si 0.666667 0.333333 -0.1524(10) 0.0040(3) Uani 1 3 d S T P . .
S1 S 0.52454(11) 0.41000(11) -0.0134(9) 0.00487(15) Uani 1 1 d . . . . .
S2 S 0.666667 0.333333 -0.5171(10) 0.0060(3) Uani 1 3 d S T P . .
S3 S 0.0794(3) 0.8466(3) 0.2500(14) 0.0059(3) Uani 0.613(5) 1 d . . P . .
S33 S 0.1697(5) 0.2586(5) 0.2539(18) 0.0059(3) Uani 0.387(5) 1 d . . P . .

loop_
_atom_site_aniso_label
_atom_site_aniso_U_11
_atom_site_aniso_U_22
_atom_site_aniso_U_33
_atom_site_aniso_U_23
_atom_site_aniso_U_13
_atom_site_aniso_U_12
La1 0.00492(8) 0.00834(8) 0.00442(7) -0.00036(14) 0.00029(14) 0.00435(6)
V1 0.0026(7) 0.0026(7) 0.0022(12) 0.000 0.000 0.0013(3)
Si1 0.0048(5) 0.0048(5) 0.0023(7) 0.000 0.000 0.0024(2)
S1 0.0043(4) 0.0064(4) 0.0046(3) -0.0002(3) -0.0001(3) 0.0032(3)
S2 0.0078(4) 0.0078(4) 0.0023(6) 0.000 0.000 0.0039(2)
S3 0.0049(4) 0.0049(7) 0.0100(4) -0.0025(8) -0.0011(13) 0.0040(5)
S33 0.0049(4) 0.0049(7) 0.0100(4) -0.0025(8) -0.0011(13) 0.0040(5)

loop_
_atom_type_symbol
_atom_type_description
_atom_type_scat_dispersion_real
_atom_type_scat_dispersion_imag
_atom_type_scat_source
La La -0.2871 2.4523 'International Tables Vol C Tables 4.2.6.8 and 6.1.1.4'
S S 0.1246 0.1234 'International Tables Vol C Tables 4.2.6.8 and 6.1.1.4'
Si Si 0.0817 0.0704 'International Tables Vol C Tables 4.2.6.8 and 6.1.1.4'
V V 0.3005 0.5294 'International Tables Vol C Tables 4.2.6.8 and 6.1.1.4'

loop_
_geom_angle_atom_site_label_1
_geom_angle_atom_site_label_2
_geom_angle_atom_site_label_3
_geom_angle
_geom_angle_site_symmetry_1
_geom_angle_site_symmetry_3
_geom_angle_publ_flag
S3 La1 S3 79.98(9) 1_655 3_565 ?
S3 La1 S33 4.57(11) 1_655 3_665 ?
S3 La1 S33 84.53(8) 3_565 3_665 ?
S3 La1 S33 84.56(9) 1_655 2_665 ?
S3 La1 S33 4.59(10) 3_565 2_665 ?
S33 La1 S33 89.11(16) 3_665 2_665 ?
S3 La1 S1 141.29(10) 1_655 . ?
S3 La1 S1 112.38(8) 3_565 . ?
S33 La1 S1 139.62(18) 3_665 . ?
S33 La1 S1 108.97(14) 2_665 . ?
S3 La1 S33 78.34(16) 1_655 4_665 ?
S3 La1 S33 78.15(15) 3_565 4_665 ?
S33 La1 S33 78.82(18) 3_665 4_665 ?
S33 La1 S33 78.63(19) 2_665 4_665 ?
S1 La1 S33 138.92(9) . 4_665 ?
S3 La1 S3 75.13(9) 1_655 5 ?
S3 La1 S3 74.78(10) 3_565 5 ?
S33 La1 S3 75.9(2) 3_665 5 ?
S33 La1 S3 75.5(2) 2_665 5 ?
S1 La1 S3 142.66(6) . 5 ?
S33 La1 S3 4.38(12) 4_665 5 ?
S3 La1 S1 76.84(7) 1_655 3_665 ?
S3 La1 S1 139.30(10) 3_565 3_665 ?
S33 La1 S1 73.27(14) 3_665 3_665 ?
S33 La1 S1 142.02(16) 2_665 3_665 ?
S1 La1 S1 70.50(4) . 3_665 ?
S33 La1 S1 127.93(8) 4_665 3_665 ?
S3 La1 S1 128.98(5) 5 3_665 ?
S3 La1 S1 142.93(8) 1_655 4_665 ?
S3 La1 S1 72.59(7) 3_565 4_665 ?
S33 La1 S1 145.90(16) 3_665 4_665 ?
S33 La1 S1 68.31(10) 2_665 4_665 ?
S1 La1 S1 73.833(18) . 4_665 ?
S33 La1 S1 72.06(9) 4_665 4_665 ?
S3 La1 S1 73.94(6) 5 4_665 ?
S1 La1 S1 139.63(3) 3_665 4_665 ?
S3 La1 S33 75.62(17) 1_655 4_664 ?
S3 La1 S33 75.46(17) 3_565 4_664 ?
S33 La1 S33 77.01(17) 3_665 4_664 ?
S33 La1 S33 76.83(16) 2_665 4_664 ?
S1 La1 S33 72.78(10) . 4_664 ?
S33 La1 S33 145.56(16) 4_665 4_664 ?
S3 La1 S33 141.18(13) 5 4_664 ?
S1 La1 S33 66.66(9) 3_665 4_664 ?
S1 La1 S33 119.28(8) 4_665 4_664 ?
S3 La1 S2 116.42(7) 1_655 1_556 ?
S3 La1 S2 151.45(10) 3_565 1_556 ?
S33 La1 S2 112.12(10) 3_665 1_556 ?
S33 La1 S2 148.17(14) 2_665 1_556 ?
S1 La1 S2 70.46(3) . 1_556 ?
S33 La1 S2 82.48(9) 4_665 1_556 ?
S3 La1 S2 86.64(6) 5 1_556 ?
S1 La1 S2 69.19(3) 3_665 1_556 ?
S1 La1 S2 81.62(2) 4_665 1_556 ?
S33 La1 S2 129.53(10) 4_664 1_556 ?
S3 La1 S3 72.76(10) 1_655 5_554 ?
S3 La1 S3 72.45(9) 3_565 5_554 ?
S33 La1 S3 74.4(2) 3_665 5_554 ?
S33 La1 S3 74.0(2) 2_665 5_554 ?
S1 La1 S3 76.47(5) . 5_554 ?
S33 La1 S3 141.61(10) 4_665 5_554 ?
S3 La1 S3 137.23(8) 5 5_554 ?
S1 La1 S3 68.95(5) 3_665 5_554 ?
S1 La1 S3 119.88(5) 4_665 5_554 ?
S33 La1 S3 3.94(14) 4_664 5_554 ?
S2 La1 S3 133.11(6) 1_556 5_554 ?
S3 V1 S3 91.5(2) 5_444 6_654 ?
S3 V1 S3 91.5(2) 5_444 4_564 ?
S3 V1 S3 91.5(2) 6_654 4_564 ?
S3 V1 S3 180.0(3) 5_444 2_665 ?
S3 V1 S3 88.50(4) 6_654 2_665 ?
S3 V1 S3 88.50(4) 4_564 2_665 ?
S3 V1 S3 88.50(4) 5_444 3_455 ?
S3 V1 S3 180.0(3) 6_654 3_455 ?
S3 V1 S3 88.50(4) 4_564 3_455 ?
S3 V1 S3 91.5(2) 2_665 3_455 ?
S3 V1 S3 88.50(4) 5_444 1_545 ?
S3 V1 S3 88.50(4) 6_654 1_545 ?
S3 V1 S3 180.0(3) 4_564 1_545 ?
S3 V1 S3 91.5(2) 2_665 1_545 ?
S3 V1 S3 91.5(2) 3_455 1_545 ?
S3 V1 S33 93.57(18) 5_444 6_554 ?
S3 V1 S33 93.80(17) 6_654 6_554 ?
S3 V1 S33 3.1(3) 4_564 6_554 ?
S3 V1 S33 86.4(2) 2_665 6_554 ?
S3 V1 S33 86.20(19) 3_455 6_554 ?
S3 V1 S33 176.9(2) 1_545 6_554 ?
S3 V1 S33 3.1(3) 5_444 4_554 ?
S3 V1 S33 93.57(18) 6_654 4_554 ?
S3 V1 S33 93.80(17) 4_564 4_554 ?
S3 V1 S33 176.9(2) 2_665 4_554 ?
S3 V1 S33 86.4(2) 3_455 4_554 ?
S3 V1 S33 86.20(19) 1_545 4_554 ?
S33 V1 S33 95.8(2) 6_554 4_554 ?
S3 V1 S33 93.80(17) 5_444 5_554 ?
S3 V1 S33 3.1(3) 6_654 5_554 ?
S3 V1 S33 93.58(18) 4_564 5_554 ?
S3 V1 S33 86.20(19) 2_665 5_554 ?
S3 V1 S33 176.9(2) 3_455 5_554 ?
S3 V1 S33 86.4(2) 1_545 5_554 ?
S33 V1 S33 95.8(2) 6_554 5_554 ?
S33 V1 S33 95.8(2) 4_554 5_554 ?
S3 V1 S33 87.0(2) 5_444 3 ?
S3 V1 S33 86.8(2) 6_654 3 ?
S3 V1 S33 177.7(2) 4_564 3 ?
S3 V1 S33 93.01(17) 2_665 3 ?
S3 V1 S33 93.24(18) 3_455 3 ?
S3 V1 S33 2.3(3) 1_545 3 ?
S33 V1 S33 179.2(4) 6_554 3 ?
S33 V1 S33 84.75(6) 4_554 3 ?
S33 V1 S33 84.75(6) 5_554 3 ?
S3 V1 S33 177.7(2) 5_444 . ?
S3 V1 S33 87.0(2) 6_654 . ?
S3 V1 S33 86.8(2) 4_564 . ?
S3 V1 S33 2.3(3) 2_665 . ?
S3 V1 S33 93.01(17) 3_455 . ?
S3 V1 S33 93.24(18) 1_545 . ?
S33 V1 S33 84.75(6) 6_554 . ?
S33 V1 S33 179.2(4) 4_554 . ?
S33 V1 S33 84.75(6) 5_554 . ?
S33 V1 S33 94.7(3) 3 . ?
S3 V1 S33 86.8(2) 5_444 2 ?
S3 V1 S33 177.7(2) 6_654 2 ?
S3 V1 S33 87.0(2) 4_564 2 ?
S3 V1 S33 93.24(18) 2_665 2 ?
S3 V1 S33 2.3(3) 3_455 2 ?
S3 V1 S33 93.02(17) 1_545 2 ?
S33 V1 S33 84.75(6) 6_554 2 ?
S33 V1 S33 84.75(6) 4_554 2 ?
S33 V1 S33 179.2(4) 5_554 2 ?
S33 V1 S33 94.7(3) 3 2 ?
S33 V1 S33 94.7(3) . 2 ?
S2 Si1 S1 111.94(5) . . ?
S2 Si1 S1 111.94(5) . 3_665 ?
S1 Si1 S1 106.89(6) . 3_665 ?
S2 Si1 S1 111.94(5) . 2_655 ?
S1 Si1 S1 106.89(6) . 2_655 ?
S1 Si1 S1 106.89(6) 3_665 2_655 ?
Si1 S1 La1 92.65(4) . . ?
Si1 S1 La1 89.92(4) . 2_655 ?
La1 S1 La1 110.59(3) . 2_655 ?
Si1 S1 La1 124.92(6) . 4_664 ?
La1 S1 La1 137.32(3) . 4_664 ?
La1 S1 La1 90.85(3) 2_655 4_664 ?
Si1 S2 La1 113.99(3) . 3_664 ?
Si1 S2 La1 113.99(3) . 2_654 ?
La1 S2 La1 104.60(4) 3_664 2_654 ?
Si1 S2 La1 113.99(3) . 1_554 ?
La1 S2 La1 104.60(4) 3_664 1_554 ?
La1 S2 La1 104.60(4) 2_654 1_554 ?
V1 S3 V1 68.40(6) 4_565 1_565 ?
V1 S3 La1 81.05(9) 4_565 1_455 ?
V1 S3 La1 82.91(8) 1_565 1_455 ?
V1 S3 La1 80.57(8) 4_565 2_665 ?
V1 S3 La1 82.42(9) 1_565 2_665 ?
La1 S3 La1 159.72(9) 1_455 2_665 ?
V1 S3 La1 146.1(2) 4_565 6_554 ?
V1 S3 La1 77.73(18) 1_565 6_554 ?
La1 S3 La1 95.50(11) 1_455 6_554 ?
La1 S3 La1 94.98(13) 2_665 6_554 ?
V1 S3 La1 76.63(18) 4_565 6 ?
V1 S3 La1 145.03(19) 1_565 6 ?
La1 S3 La1 92.24(13) 1_455 6 ?
La1 S3 La1 91.78(11) 2_665 6 ?
La1 S3 La1 137.23(8) 6_554 6 ?
S3 S33 V1 37(3) 2_665 4 ?
S3 S33 V1 26(3) 2_665 . ?
V1 S33 V1 62.92(9) 4 . ?
S3 S33 La1 74.1(15) 2_665 2_655 ?
V1 S33 La1 77.05(14) 4 2_655 ?
V1 S33 La1 78.40(11) . 2_655 ?
S3 S33 La1 77.1(15) 2_665 3_565 ?
V1 S33 La1 76.84(14) 4 3_565 ?
V1 S33 La1 78.19(12) . 3_565 ?
La1 S33 La1 150.77(17) 2_655 3_565 ?
S3 S33 La1 102(4) 2_665 4_664 ?
V1 S33 La1 138.6(2) 4 4_664 ?
V1 S33 La1 75.7(2) . 4_664 ?
La1 S33 La1 95.6(2) 2_655 4_664 ?
La1 S33 La1 95.3(2) 3_565 4_664 ?
S3 S33 La1 112(4) 2_665 4_665 ?
V1 S33 La1 75.8(2) 4 4_665 ?
V1 S33 La1 138.8(3) . 4_665 ?
La1 S33 La1 93.2(2) 2_655 4_665 ?
La1 S33 La1 93.0(2) 3_565 4_665 ?
La1 S33 La1 145.55(16) 4_664 4_665 ?

loop_
_geom_bond_atom_site_label_1
_geom_bond_atom_site_label_2
_geom_bond_distance
_geom_bond_site_symmetry_2
_geom_bond_publ_flag
La1 S3 2.831(3) 1_655 ?
La1 S3 2.856(2) 3_565 ?
La1 S33 2.886(4) 3_665 ?
La1 S33 2.899(4) 2_665 ?
La1 S1 2.9199(10) . ?
La1 S33 2.946(9) 4_665 ?
La1 S3 3.004(5) 5 ?
La1 S1 3.0198(10) 3_665 ?
La1 S1 3.0460(10) 4_665 ?
La1 S33 3.058(9) 4_664 ?
La1 S2 3.0859(8) 1_556 ?
La1 S3 3.155(5) 5_554 ?
V1 S3 2.551(5) 5_444 ?
V1 S3 2.551(5) 6_654 ?
V1 S3 2.551(5) 4_564 ?
V1 S3 2.551(5) 2_665 ?
V1 S3 2.551(5) 3_455 ?
V1 S3 2.551(5) 1_545 ?
V1 S33 2.736(7) 6_554 ?
V1 S33 2.736(7) 4_554 ?
V1 S33 2.736(7) 5_554 ?
V1 S33 2.759(6) 3 ?
V1 S33 2.759(6) . ?
V1 S33 2.759(6) 2 ?
Si1 S2 2.092(3) . ?
Si1 S1 2.1344(12) . ?
Si1 S1 2.1344(12) 3_665 ?
Si1 S1 2.1344(12) 2_655 ?
